data_2014426
loop_
_publ_author_name
'Ilia A. Guzei'
'Curtis J. Czerwinski'

_publ_section_title
;
 (\h^6^-Biphenyl)tricarbonylchromium and
 \m-(\h^6^:\h^6^)-biphenyl-bis(tricarbonylchromium)
;
_journal_issue 12
_journal_name_full 'Acta Crystallographica Section C'
_journal_page_first m615
_journal_page_last m617
_journal_paper_doi 10.1107/S0108270104025958
_journal_volume 60
_journal_year 2004
_chemical_formula_iupac '[Cr (C12 H10) (C O)3]'
_chemical_formula_moiety 'C15 H10 Cr O3'
_chemical_formula_sum 'C15 H10 Cr O3'
_chemical_formula_weight 290.23
_chemical_name_systematic
;
(\h^6^-Biphenyl)tricarbonylchromium
;
_space_group_IT_number 14
_symmetry_cell_setting monoclinic
_symmetry_space_group_name_Hall '-P 2yn'
_symmetry_space_group_name_H-M 'P 1 21/n 1'
_atom_sites_solution_hydrogens geom
_atom_sites_solution_primary direct
_atom_sites_solution_secondary difmap
_audit_creation_method SHELXL-97
_cell_angle_alpha 90.00
_cell_angle_beta 108.9690(10)
_cell_angle_gamma 90.00
_cell_formula_units_Z 4
_cell_length_a 12.3982(5)
_cell_length_b 7.1029(3)
_cell_length_c 14.8428(6)
_cell_measurement_reflns_used 8453
_cell_measurement_temperature 100(2)
_cell_measurement_theta_max 26.36
_cell_measurement_theta_min 2.60
_cell_volume 1236.12(9)
_computing_cell_refinement 'SAINT (Bruker, 2000--2003'
_computing_data_collection 'SMART (Bruker, 2000--2003)'
_computing_data_reduction SAINT
_computing_molecular_graphics SHELXTL
_computing_publication_material SHELXTL
_computing_structure_refinement SHELXTL
_computing_structure_solution 'SHELXTL (Bruker, 2000--2003'
_diffrn_ambient_temperature 100(2)
_diffrn_detector_area_resol_mean n/a
_diffrn_measured_fraction_theta_full 0.998
_diffrn_measured_fraction_theta_max 0.998
_diffrn_measurement_device_type 'Bruker SMART CCD area-detector'
_diffrn_measurement_method '\f and \w scans'
_diffrn_radiation_monochromator graphite
_diffrn_radiation_source 'fine-focus sealed tube'
_diffrn_radiation_type MoK\a
_diffrn_radiation_wavelength 0.71073
_diffrn_reflns_av_R_equivalents 0.0212
_diffrn_reflns_av_sigmaI/netI 0.0142
_diffrn_reflns_limit_h_max 15
_diffrn_reflns_limit_h_min -15
_diffrn_reflns_limit_k_max 8
_diffrn_reflns_limit_k_min -8
_diffrn_reflns_limit_l_max 18
_diffrn_reflns_limit_l_min -18
_diffrn_reflns_number 13192
_diffrn_reflns_theta_full 26.38
_diffrn_reflns_theta_max 26.38
_diffrn_reflns_theta_min 2.60
_diffrn_standards_decay_% <1
_diffrn_standards_interval_count n/a
_diffrn_standards_number n/a
_exptl_absorpt_coefficient_mu 0.924
_exptl_absorpt_correction_T_max 0.7819
_exptl_absorpt_correction_T_min 0.7202
_exptl_absorpt_correction_type multi-scan
_exptl_absorpt_process_details
;
SADABS  (Bruker-AXS, 2003)
;
_exptl_crystal_colour yellow
_exptl_crystal_density_diffrn 1.560
_exptl_crystal_density_method 'not measured'
_exptl_crystal_description block
_exptl_crystal_F_000 592
_exptl_crystal_size_max 0.38
_exptl_crystal_size_mid 0.32
_exptl_crystal_size_min 0.28
_refine_diff_density_max 0.352
_refine_diff_density_min -0.236
_refine_ls_extinction_method none
_refine_ls_goodness_of_fit_ref 1.065
_refine_ls_hydrogen_treatment constr
_refine_ls_matrix_type full
_refine_ls_number_parameters 172
_refine_ls_number_reflns 2526
_refine_ls_number_restraints 0
_refine_ls_restrained_S_all 1.065
_refine_ls_R_factor_all 0.0266
_refine_ls_R_factor_gt 0.0250
_refine_ls_shift/su_max 0.001
_refine_ls_shift/su_mean 0.000
_refine_ls_structure_factor_coef Fsqd
_refine_ls_weighting_details 'calc w=1/[\s^2^(Fo^2^)+(0.0425P)^2^+0.6246P] where P=(Fo^2^+2Fc^2^)/3'
_refine_ls_weighting_scheme calc
_refine_ls_wR_factor_gt 0.0705
_refine_ls_wR_factor_ref 0.0719
_reflns_number_gt 2384
_reflns_number_total 2526
_reflns_threshold_expression I>2\s(I)
_cod_data_source_file av1212.cif
_cod_data_source_block I
_cod_depositor_comments
;
The following automatic conversions were performed:
'_symmetry_cell_setting' value 'Monoclinic' changed to 'monoclinic'
according to '/home/saulius/struct/CIF-dictionaries/cif_core.dic'
dictionary named 'cif_core.dic' version 2.4.1 from 2010-06-29.

Automatic conversion script
Id: cif_fix_enum 1527 2010-12-29 10:47:43Z saulius 

The following automatic conversions were performed:

'_symmetry_cell_setting' value 'Monoclinic' changed to 'monoclinic'
according to /home/saulius/struct/CIF-dictionaries/cif_core.dic
dictionary named 'cif_core.dic' version 2.4.1 from 2010-06-29.

Automatic conversion script
Id: cif_fix_values 1715 2011-07-08 13:25:40Z adriana 
;
_cod_original_sg_symbol_H-M 'P 21/n'
_cod_database_code 2014426
_cod_database_fobs_code 2014426

loop_
_symmetry_equiv_pos_as_xyz
'x, y, z'
'-x+1/2, y+1/2, -z+1/2'
'-x, -y, -z'
'x-1/2, -y-1/2, z-1/2'

loop_
_atom_site_label
_atom_site_fract_x
_atom_site_fract_y
_atom_site_fract_z
_atom_site_U_iso_or_equiv
_atom_site_adp_type
_atom_site_calc_flag
_atom_site_refinement_flags
_atom_site_occupancy
_atom_site_disorder_assembly
_atom_site_disorder_group
_atom_site_type_symbol
Cr 0.484232(18) 0.20290(3) 0.278278(15) 0.01388(9) Uani d . 1 . . Cr
O1 0.30699(9) 0.07641(16) 0.09698(8) 0.0251(2) Uani d . 1 . . O
O2 0.65997(9) -0.03462(16) 0.23383(8) 0.0237(2) Uani d . 1 . . O
O3 0.43370(10) -0.13304(16) 0.37952(8) 0.0274(3) Uani d . 1 . . O
C1 0.46045(12) 0.5032(2) 0.22535(10) 0.0164(3) Uani d . 1 . . C
C2 0.57766(12) 0.4648(2) 0.26722(10) 0.0180(3) Uani d . 1 . . C
H2 0.6277 0.4859 0.2315 0.022 Uiso calc R 1 . . H
C3 0.62240(13) 0.3951(2) 0.36162(10) 0.0211(3) Uani d . 1 . . C
H3 0.7019 0.3720 0.3888 0.025 Uiso calc R 1 . . H
C4 0.54983(14) 0.3602(2) 0.41500(10) 0.0216(3) Uani d . 1 . . C
H4 0.5795 0.3131 0.4782 0.026 Uiso calc R 1 . . H
C5 0.43164(13) 0.3960(2) 0.37354(10) 0.0203(3) Uani d . 1 . . C
H5 0.3817 0.3724 0.4091 0.024 Uiso calc R 1 . . H
C6 0.38778(12) 0.4658(2) 0.28074(10) 0.0180(3) Uani d . 1 . . C
H6 0.3082 0.4887 0.2540 0.022 Uiso calc R 1 . . H
C7 0.41420(12) 0.5784(2) 0.12666(10) 0.0166(3) Uani d . 1 . . C
C8 0.48396(13) 0.6779(2) 0.08595(11) 0.0188(3) Uani d . 1 . . C
H8 0.5621 0.6969 0.1215 0.023 Uiso calc R 1 . . H
C9 0.44044(14) 0.7494(2) -0.00613(11) 0.0224(3) Uani d . 1 . . C
H9 0.4889 0.8163 -0.0330 0.027 Uiso calc R 1 . . H
C10 0.32677(15) 0.7233(2) -0.05865(11) 0.0240(3) Uani d . 1 . . C
H10 0.2970 0.7725 -0.1214 0.029 Uiso calc R 1 . . H
C11 0.25651(13) 0.6249(2) -0.01921(11) 0.0250(3) Uani d . 1 . . C
H11 0.1785 0.6066 -0.0552 0.030 Uiso calc R 1 . . H
C12 0.29967(12) 0.5530(2) 0.07265(11) 0.0213(3) Uani d . 1 . . C
H12 0.2507 0.4859 0.0990 0.026 Uiso calc R 1 . . H
C13 0.37543(12) 0.1237(2) 0.16663(10) 0.0181(3) Uani d . 1 . . C
C14 0.59135(12) 0.0570(2) 0.24974(10) 0.0174(3) Uani d . 1 . . C
C15 0.45188(12) -0.0028(2) 0.34008(10) 0.0187(3) Uani d . 1 . . C

loop_
_atom_site_aniso_label
_atom_site_aniso_U_11
_atom_site_aniso_U_22
_atom_site_aniso_U_33
_atom_site_aniso_U_12
_atom_site_aniso_U_13
_atom_site_aniso_U_23
Cr 0.01313(14) 0.01518(15) 0.01401(14) -0.00096(8) 0.00536(10) -0.00136(8)
O1 0.0198(5) 0.0286(6) 0.0231(5) -0.0025(4) 0.0017(4) -0.0070(5)
O2 0.0181(5) 0.0291(6) 0.0252(5) 0.0028(4) 0.0087(4) -0.0033(5)
O3 0.0322(6) 0.0210(6) 0.0355(6) 0.0005(5) 0.0199(5) 0.0048(5)
C1 0.0176(6) 0.0138(6) 0.0184(7) -0.0025(5) 0.0069(5) -0.0040(5)
C2 0.0167(7) 0.0175(7) 0.0198(7) -0.0041(5) 0.0058(6) -0.0020(5)
C3 0.0189(7) 0.0195(7) 0.0211(7) -0.0040(6) 0.0013(6) -0.0024(6)
C4 0.0294(8) 0.0189(7) 0.0145(7) -0.0021(6) 0.0043(6) -0.0033(6)
C5 0.0276(8) 0.0170(7) 0.0195(7) -0.0012(6) 0.0120(6) -0.0037(6)
C6 0.0184(7) 0.0163(7) 0.0204(7) 0.0000(5) 0.0080(6) -0.0033(5)
C7 0.0190(7) 0.0143(6) 0.0176(7) 0.0013(5) 0.0072(5) -0.0019(5)
C8 0.0203(7) 0.0162(7) 0.0211(7) -0.0006(5) 0.0082(6) -0.0023(5)
C9 0.0308(8) 0.0172(7) 0.0240(8) -0.0007(6) 0.0152(7) -0.0006(6)
C10 0.0335(9) 0.0204(8) 0.0175(7) 0.0057(6) 0.0077(6) 0.0012(6)
C11 0.0207(7) 0.0282(8) 0.0225(7) 0.0024(6) 0.0022(6) -0.0004(6)
C12 0.0190(7) 0.0236(8) 0.0223(7) -0.0010(6) 0.0079(6) 0.0002(6)
C13 0.0170(7) 0.0168(7) 0.0235(7) 0.0010(5) 0.0107(6) -0.0006(6)
C14 0.0150(6) 0.0208(7) 0.0154(6) -0.0030(6) 0.0037(5) -0.0005(5)
C15 0.0171(6) 0.0206(7) 0.0206(7) 0.0010(6) 0.0090(6) -0.0038(6)

loop_
_atom_type_symbol
_atom_type_description
_atom_type_scat_dispersion_real
_atom_type_scat_dispersion_imag
_atom_type_scat_source
C C 0.0033 0.0016 'International Tables Vol C Tables 4.2.6.8 and 6.1.1.4'
H H 0.0000 0.0000 'International Tables Vol C Tables 4.2.6.8 and 6.1.1.4'
O O 0.0106 0.0060 'International Tables Vol C Tables 4.2.6.8 and 6.1.1.4'
Cr Cr 0.3209 0.6236 'International Tables Vol C Tables 4.2.6.8 and 6.1.1.4'

loop_
_geom_angle_atom_site_label_1
_geom_angle_atom_site_label_2
_geom_angle_atom_site_label_3
_geom_angle
C15 Cr C14 87.60(6)
C15 Cr C13 89.50(6)
C14 Cr C13 89.61(6)
C15 Cr C5 90.94(6)
C14 Cr C5 151.70(6)
C13 Cr C5 118.66(6)
C15 Cr C6 116.97(6)
C14 Cr C6 155.40(6)
C13 Cr C6 91.76(6)
C5 Cr C6 36.69(5)
C15 Cr C3 117.64(6)
C14 Cr C3 89.46(6)
C13 Cr C3 152.77(6)
C5 Cr C3 66.32(6)
C6 Cr C3 78.27(5)
C15 Cr C2 154.79(6)
C14 Cr C2 91.25(6)
C13 Cr C2 115.68(6)
C5 Cr C2 78.33(5)
C6 Cr C2 66.11(5)
C3 Cr C2 37.16(5)
C15 Cr C4 91.05(6)
C14 Cr C4 114.55(6)
C13 Cr C4 155.84(6)
C5 Cr C4 37.18(6)
C6 Cr C4 66.59(5)
C3 Cr C4 36.69(6)
C2 Cr C4 66.61(5)
C15 Cr C1 154.08(6)
C14 Cr C1 118.31(6)
C13 Cr C1 90.06(6)
C5 Cr C1 66.74(5)
C6 Cr C1 37.15(5)
C3 Cr C1 66.66(5)
C2 Cr C1 36.62(5)
C4 Cr C1 79.10(5)
C2 C1 C6 117.59(13)
C2 C1 C7 121.07(12)
C6 C1 C7 121.35(13)
C2 C1 Cr 70.38(8)
C6 C1 Cr 70.09(8)
C7 C1 Cr 130.25(10)
C1 C2 C3 121.31(13)
C1 C2 Cr 73.00(8)
C3 C2 Cr 71.41(8)
C1 C2 H2 119.3
C3 C2 H2 119.3
Cr C2 H2 128.6
C4 C3 C2 120.25(14)
C4 C3 Cr 71.69(8)
C2 C3 Cr 71.43(8)
C4 C3 H3 119.9
C2 C3 H3 119.9
Cr C3 H3 129.4
C3 C4 C5 119.12(13)
C3 C4 Cr 71.62(8)
C5 C4 Cr 70.98(8)
C3 C4 H4 120.4
C5 C4 H4 120.4
Cr C4 H4 129.3
C6 C5 C4 120.56(13)
C6 C5 Cr 72.02(8)
C4 C5 Cr 71.84(8)
C6 C5 H5 119.7
C4 C5 H5 119.7
Cr C5 H5 128.7
C5 C6 C1 121.16(13)
C5 C6 Cr 71.30(8)
C1 C6 Cr 72.77(8)
C5 C6 H6 119.4
C1 C6 H6 119.4
Cr C6 H6 128.9
C12 C7 C8 118.27(13)
C12 C7 C1 120.88(13)
C8 C7 C1 120.84(13)
C9 C8 C7 120.82(14)
C9 C8 H8 119.6
C7 C8 H8 119.6
C10 C9 C8 120.20(15)
C10 C9 H9 119.9
C8 C9 H9 119.9
C9 C10 C11 119.64(14)
C9 C10 H10 120.2
C11 C10 H10 120.2
C10 C11 C12 120.34(14)
C10 C11 H11 119.8
C12 C11 H11 119.8
C11 C12 C7 120.73(14)
C11 C12 H12 119.6
C7 C12 H12 119.6
O1 C13 Cr 179.16(13)
O2 C14 Cr 178.55(12)
O3 C15 Cr 178.70(12)

loop_
_geom_bond_atom_site_label_1
_geom_bond_atom_site_label_2
_geom_bond_site_symmetry_2
_geom_bond_distance
_geom_bond_publ_flag
Cr C15 . 1.8374(15) y
Cr C14 . 1.8393(15) y
Cr C13 . 1.8518(15) y
Cr C5 . 2.2148(14) y
Cr C6 . 2.2240(14) y
Cr C3 . 2.2250(14) y
Cr C2 . 2.2252(14) y
Cr C4 . 2.2259(14) y
Cr C1 . 2.2592(14) y
O1 C13 . 1.1538(18) ?
O2 C14 . 1.1548(18) ?
O3 C15 . 1.1555(19) ?
C1 C2 . 1.4090(19) ?
C1 C6 . 1.4284(19) ?
C1 C7 . 1.488(2) ?
C2 C3 . 1.418(2) ?
C2 H2 . 0.9500 ?
C3 C4 . 1.401(2) ?
C3 H3 . 0.9500 ?
C4 C5 . 1.416(2) ?
C4 H4 . 0.9500 ?
C5 C6 . 1.397(2) ?
C5 H5 . 0.9500 ?
C6 H6 . 0.9500 ?
C7 C12 . 1.397(2) ?
C7 C8 . 1.397(2) ?
C8 C9 . 1.392(2) ?
C8 H8 . 0.9500 ?
C9 C10 . 1.383(2) ?
C9 H9 . 0.9500 ?
C10 C11 . 1.386(2) ?
C10 H10 . 0.9500 ?
C11 C12 . 1.390(2) ?
C11 H11 . 0.9500 ?
C12 H12 . 0.9500 ?

loop_
_geom_torsion_atom_site_label_1
_geom_torsion_atom_site_label_2
_geom_torsion_atom_site_label_3
_geom_torsion_atom_site_label_4
_geom_torsion
C15 Cr C1 C2 134.54(13)
C14 Cr C1 C2 -46.89(10)
C13 Cr C1 C2 -136.47(9)
C5 Cr C1 C2 102.09(9)
C6 Cr C1 C2 130.69(12)
C3 Cr C1 C2 28.99(8)
C4 Cr C1 C2 65.26(9)
C15 Cr C1 C6 3.85(17)
C14 Cr C1 C6 -177.58(8)
C13 Cr C1 C6 92.84(9)
C5 Cr C1 C6 -28.60(8)
C3 Cr C1 C6 -101.70(9)
C2 Cr C1 C6 -130.69(12)
C4 Cr C1 C6 -65.43(9)
C15 Cr C1 C7 -110.88(16)
C14 Cr C1 C7 67.70(14)
C13 Cr C1 C7 -21.89(13)
C5 Cr C1 C7 -143.32(14)
C6 Cr C1 C7 -114.72(16)
C3 Cr C1 C7 143.57(14)
C2 Cr C1 C7 114.58(16)
C4 Cr C1 C7 179.84(14)
C6 C1 C2 C3 -1.3(2)
C7 C1 C2 C3 179.29(13)
Cr C1 C2 C3 -54.83(13)
C6 C1 C2 Cr 53.54(12)
C7 C1 C2 Cr -125.88(13)
C15 Cr C2 C1 -132.98(13)
C14 Cr C2 C1 140.00(9)
C13 Cr C2 C1 49.83(10)
C5 Cr C2 C1 -66.53(8)
C6 Cr C2 C1 -30.05(8)
C3 Cr C2 C1 -132.54(13)
C4 Cr C2 C1 -103.68(9)
C15 Cr C2 C3 -0.44(18)
C14 Cr C2 C3 -87.46(9)
C13 Cr C2 C3 -177.63(9)
C5 Cr C2 C3 66.01(9)
C6 Cr C2 C3 102.49(10)
C4 Cr C2 C3 28.86(9)
C1 Cr C2 C3 132.54(13)
C1 C2 C3 C4 1.0(2)
Cr C2 C3 C4 -54.58(13)
C1 C2 C3 Cr 55.56(13)
C15 Cr C3 C4 -48.07(11)
C14 Cr C3 C4 -135.08(10)
C13 Cr C3 C4 136.82(13)
C5 Cr C3 C4 29.84(9)
C6 Cr C3 C4 66.40(9)
C2 Cr C3 C4 132.14(13)
C1 Cr C3 C4 103.55(10)
C15 Cr C3 C2 179.79(8)
C14 Cr C3 C2 92.78(9)
C13 Cr C3 C2 4.68(17)
C5 Cr C3 C2 -102.31(10)
C6 Cr C3 C2 -65.75(9)
C4 Cr C3 C2 -132.14(13)
C1 Cr C3 C2 -28.60(8)
C2 C3 C4 C5 -0.2(2)
Cr C3 C4 C5 -54.68(12)
C2 C3 C4 Cr 54.46(13)
C15 Cr C4 C3 138.76(10)
C14 Cr C4 C3 50.92(11)
C13 Cr C4 C3 -130.12(15)
C5 Cr C4 C3 -131.07(13)
C6 Cr C4 C3 -102.13(10)
C2 Cr C4 C3 -29.20(9)
C1 Cr C4 C3 -65.37(9)
C15 Cr C4 C5 -90.17(9)
C14 Cr C4 C5 -178.01(9)
C13 Cr C4 C5 0.95(19)
C6 Cr C4 C5 28.93(9)
C3 Cr C4 C5 131.07(13)
C2 Cr C4 C5 101.86(10)
C1 Cr C4 C5 65.69(9)
C3 C4 C5 C6 -0.2(2)
Cr C4 C5 C6 -55.17(13)
C3 C4 C5 Cr 54.99(12)
C15 Cr C5 C6 -137.50(9)
C14 Cr C5 C6 135.82(13)
C13 Cr C5 C6 -47.55(11)
C3 Cr C5 C6 102.54(10)
C2 Cr C5 C6 65.48(9)
C4 Cr C5 C6 132.00(13)
C1 Cr C5 C6 28.94(8)
C15 Cr C5 C4 90.50(9)
C14 Cr C5 C4 3.82(17)
C13 Cr C5 C4 -179.56(9)
C6 Cr C5 C4 -132.00(13)
C3 Cr C5 C4 -29.47(9)
C2 Cr C5 C4 -66.52(9)
C1 Cr C5 C4 -103.07(10)
C4 C5 C6 C1 -0.2(2)
Cr C5 C6 C1 -55.24(12)
C4 C5 C6 Cr 55.08(13)
C2 C1 C6 C5 0.9(2)
C7 C1 C6 C5 -179.70(13)
Cr C1 C6 C5 54.56(12)
C2 C1 C6 Cr -53.69(12)
C7 C1 C6 Cr 125.74(13)
C15 Cr C6 C5 49.28(10)
C14 Cr C6 C5 -127.48(14)
C13 Cr C6 C5 139.62(9)
C3 Cr C6 C5 -65.93(9)
C2 Cr C6 C5 -102.96(10)
C4 Cr C6 C5 -29.30(9)
C1 Cr C6 C5 -132.60(13)
C15 Cr C6 C1 -178.11(8)
C14 Cr C6 C1 5.13(18)
C13 Cr C6 C1 -87.77(9)
C5 Cr C6 C1 132.60(13)
C3 Cr C6 C1 66.68(8)
C2 Cr C6 C1 29.64(8)
C4 Cr C6 C1 103.30(9)
C2 C1 C7 C12 156.35(14)
C6 C1 C7 C12 -23.1(2)
Cr C1 C7 C12 66.56(18)
C2 C1 C7 C8 -24.3(2)
C6 C1 C7 C8 156.31(14)
Cr C1 C7 C8 -114.08(14)
C12 C7 C8 C9 -0.1(2)
C1 C7 C8 C9 -179.51(13)
C7 C8 C9 C10 0.2(2)
C8 C9 C10 C11 -0.2(2)
C9 C10 C11 C12 0.1(2)
C10 C11 C12 C7 0.0(2)
C8 C7 C12 C11 0.0(2)
C1 C7 C12 C11 179.40(14)
